data_4300494
loop_
_publ_author_name
'Steven J. Smith'
'C. Matthew Whaley'
'Thomas B. Rauchfuss'
'Wilson, Scott R.'

_journal_name_full 'Inorganic Chemistry'
_journal_paper_doi 10.1021/ic051443c
_journal_year 2006
_chemical_formula_moiety 'C13 H32 F3 Mo O3 P4 S2, C F3 O3 S'
_chemical_formula_sum 'C14 H32 F6 Mo O6 P4 S3'
_chemical_formula_weight 726.40
_space_group_IT_number 14
_symmetry_cell_setting monoclinic
_symmetry_space_group_name_Hall '-P 2ybc'
_symmetry_space_group_name_H-M 'P 1 21/c 1'
_cell_angle_alpha 90.00
_cell_angle_beta 106.791(6)
_cell_angle_gamma 90.00
_cell_formula_units_Z 8
_cell_length_a 19.195(2)
_cell_length_b 17.8704(19)
_cell_length_c 17.7886(19)
_cell_measurement_temperature 193(2)
_cell_volume 5841.8(11)
_diffrn_ambient_temperature 193(2)
_exptl_crystal_density_diffrn 1.652
_cod_depositor_comments
;
The following automatic conversions were performed:
'_symmetry_cell_setting' value 'Monoclinic' changed to 'monoclinic'
according to '/home/saulius/struct/CIF-dictionaries/cif_core.dic'
dictionary named 'cif_core.dic' version 2.4.1 from 2010-06-29.

Automatic conversion script
Id: cif_fix_enum 1527 2010-12-29 10:47:43Z saulius 
;
_cod_original_sg_symbol_Hall '-P 2ybc '
_cod_original_sg_symbol_H-M 'P 21/c'
_cod_database_code 4300494

loop_
_symmetry_equiv_pos_as_xyz
'x, y, z'
'-x, y+1/2, -z+1/2'
'-x, -y, -z'
'x, -y-1/2, z-1/2'

loop_
_atom_site_label
_atom_site_type_symbol
_atom_site_fract_x
_atom_site_fract_y
_atom_site_fract_z
_atom_site_U_iso_or_equiv
_atom_site_adp_type
_atom_site_occupancy
_atom_site_symmetry_multiplicity
_atom_site_calc_flag
_atom_site_refinement_flags
_atom_site_disorder_assembly
_atom_site_disorder_group
Mo1 Mo 0.044852(12) 0.709332(12) 0.296406(13) 0.02051(6) Uani 1 1 d . . .
P1 P 0.12173(4) 0.81101(4) 0.37687(4) 0.02363(14) Uani 1 1 d . . .
P2 P -0.05089(4) 0.78099(4) 0.33693(4) 0.02685(15) Uani 1 1 d . . .
C1 C 0.05921(17) 0.88625(17) 0.3831(2) 0.0382(7) Uani 1 1 d . . .
H1A H 0.0849 0.9230 0.4232 0.046 Uiso 1 1 calc R . .
H1B H 0.0428 0.9124 0.3319 0.046 Uiso 1 1 calc R . .
C2 C -0.00684(17) 0.85560(19) 0.4046(2) 0.0395(7) Uani 1 1 d . . .
H2A H -0.0421 0.8965 0.4026 0.047 Uiso 1 1 calc R . .
H2B H 0.0088 0.8358 0.4589 0.047 Uiso 1 1 calc R . .
C3 C 0.16413(17) 0.78462(19) 0.47860(17) 0.0344(7) Uani 1 1 d . . .
H3A H 0.2015 0.7466 0.4809 0.052 Uiso 1 1 calc R . .
H3B H 0.1271 0.7643 0.5011 0.052 Uiso 1 1 calc R . .
H3C H 0.1866 0.8288 0.5086 0.052 Uiso 1 1 calc R . .
C4 C 0.19423(17) 0.85945(19) 0.35052(19) 0.0361(7) Uani 1 1 d . . .
H4A H 0.2126 0.9002 0.3878 0.054 Uiso 1 1 calc R . .
H4B H 0.1755 0.8800 0.2974 0.054 Uiso 1 1 calc R . .
H4C H 0.2338 0.8243 0.3521 0.054 Uiso 1 1 calc R . .
C5 C -0.1232(2) 0.8271(3) 0.2627(2) 0.0514(10) Uani 1 1 d . . .
H5A H -0.1540 0.7894 0.2289 0.077 Uiso 1 1 calc R . .
H5B H -0.1020 0.8598 0.2308 0.077 Uiso 1 1 calc R . .
H5C H -0.1526 0.8571 0.2882 0.077 Uiso 1 1 calc R . .
C6 C -0.1004(2) 0.7299(2) 0.3930(2) 0.0490(9) Uani 1 1 d . . .
H6A H -0.1332 0.7642 0.4094 0.073 Uiso 1 1 calc R . .
H6B H -0.0660 0.7080 0.4396 0.073 Uiso 1 1 calc R . .
H6C H -0.1289 0.6900 0.3605 0.073 Uiso 1 1 calc R . .
P3 P -0.04087(4) 0.63471(4) 0.18949(4) 0.02628(15) Uani 1 1 d . . .
P4 P 0.13314(4) 0.65521(4) 0.22915(4) 0.02581(14) Uani 1 1 d . . .
C7 C 0.01331(17) 0.57313(17) 0.14510(19) 0.0336(6) Uani 1 1 d . . .
H7A H 0.0297 0.5289 0.1791 0.040 Uiso 1 1 calc R . .
H7B H -0.0172 0.5554 0.0933 0.040 Uiso 1 1 calc R . .
C8 C 0.07953(16) 0.61489(18) 0.13492(17) 0.0319(6) Uani 1 1 d . . .
H8A H 0.0632 0.6553 0.0957 0.038 Uiso 1 1 calc R . .
H8B H 0.1103 0.5800 0.1152 0.038 Uiso 1 1 calc R . .
C9 C -0.09779(19) 0.68410(19) 0.10510(19) 0.0411(8) Uani 1 1 d . . .
H9A H -0.1258 0.6479 0.0668 0.062 Uiso 1 1 calc R . .
H9B H -0.0671 0.7139 0.0810 0.062 Uiso 1 1 calc R . .
H9C H -0.1312 0.7172 0.1218 0.062 Uiso 1 1 calc R . .
C10 C -0.10450(18) 0.57260(19) 0.2162(2) 0.0394(7) Uani 1 1 d . . .
H10A H -0.1404 0.6023 0.2328 0.059 Uiso 1 1 calc R . .
H10B H -0.0781 0.5401 0.2595 0.059 Uiso 1 1 calc R . .
H10C H -0.1294 0.5418 0.1708 0.059 Uiso 1 1 calc R . .
C11 C 0.18227(19) 0.57486(19) 0.2817(2) 0.0410(7) Uani 1 1 d . . .
H11A H 0.2100 0.5510 0.2498 0.061 Uiso 1 1 calc R . .
H11B H 0.1475 0.5389 0.2919 0.061 Uiso 1 1 calc R . .
H11C H 0.2157 0.5915 0.3316 0.061 Uiso 1 1 calc R . .
C12 C 0.20376(17) 0.70753(19) 0.20262(19) 0.0354(7) Uani 1 1 d . . .
H12A H 0.2404 0.7241 0.2504 0.053 Uiso 1 1 calc R . .
H12B H 0.1821 0.7512 0.1712 0.053 Uiso 1 1 calc R . .
H12C H 0.2268 0.6754 0.1720 0.053 Uiso 1 1 calc R . .
S1 S 0.05996(5) 0.62946(4) 0.38525(5) 0.03721(18) Uani 1 1 d . . .
O1 O 0.02321(11) 0.80106(11) 0.20248(11) 0.0290(4) Uani 1 1 d DU . .
O2 O 0.10337(14) 0.89006(15) 0.16624(16) 0.0533(7) Uani 1 1 d DU . .
O3 O 0.04134(14) 0.79444(14) 0.07300(13) 0.0453(6) Uani 1 1 d DU . .
S2 S 0.04271(4) 0.84072(4) 0.13915(4) 0.03020(15) Uani 1 1 d DU . .
C25 C -0.03482(19) 0.90380(18) 0.10242(19) 0.0431(8) Uani 1 1 d DU . .
F1 F -0.04157(14) 0.94909(12) 0.15929(14) 0.0605(6) Uani 1 1 d DU . .
F2 F -0.02508(15) 0.94509(14) 0.04440(14) 0.0682(7) Uani 1 1 d DU . .
F3 F -0.09651(11) 0.86658(13) 0.07544(13) 0.0564(6) Uani 1 1 d DU . .
Mo2 Mo 0.405495(15) 0.471286(16) 0.677332(18) 0.03617(8) Uani 1 1 d D . .
P5 P 0.3847(3) 0.3857(3) 0.5581(3) 0.0363(7) Uani 0.651(17) 1 d PDU A 1
P6 P 0.27234(18) 0.5020(2) 0.5988(3) 0.0391(7) Uani 0.651(17) 1 d PDU A 1
C13 C 0.2883(4) 0.3869(6) 0.5004(5) 0.058(2) Uani 0.651(17) 1 d PDU A 1
H13A H 0.2834 0.3692 0.4464 0.069 Uiso 0.651(17) 1 calc PR A 1
H13B H 0.2603 0.3526 0.5245 0.069 Uiso 0.651(17) 1 calc PR A 1
C14 C 0.2577(4) 0.4667(5) 0.4977(4) 0.055(2) Uani 0.651(17) 1 d PDU A 1
H14A H 0.2050 0.4665 0.4696 0.065 Uiso 0.651(17) 1 calc PR A 1
H14B H 0.2823 0.5000 0.4689 0.065 Uiso 0.651(17) 1 calc PR A 1
C15 C 0.4306(6) 0.4187(8) 0.4877(7) 0.048(2) Uani 0.651(17) 1 d PDU A 1
H15A H 0.4833 0.4141 0.5106 0.073 Uiso 0.651(17) 1 calc PR A 1
H15B H 0.4179 0.4713 0.4749 0.073 Uiso 0.651(17) 1 calc PR A 1
H15C H 0.4150 0.3886 0.4397 0.073 Uiso 0.651(17) 1 calc PR A 1
C16 C 0.4075(6) 0.2872(4) 0.5678(8) 0.052(2) Uani 0.651(17) 1 d PDU A 1
H16A H 0.3923 0.2635 0.5160 0.078 Uiso 0.651(17) 1 calc PR A 1
H16B H 0.3824 0.2634 0.6023 0.078 Uiso 0.651(17) 1 calc PR A 1
H16C H 0.4602 0.2815 0.5905 0.078 Uiso 0.651(17) 1 calc PR A 1
C17 C 0.1975(4) 0.4616(5) 0.6282(6) 0.050(2) Uani 0.651(17) 1 d PDU A 1
H17A H 0.1997 0.4789 0.6811 0.075 Uiso 0.651(17) 1 calc PR A 1
H17B H 0.2011 0.4069 0.6281 0.075 Uiso 0.651(17) 1 calc PR A 1
H17C H 0.1512 0.4772 0.5913 0.075 Uiso 0.651(17) 1 calc PR A 1
C18 C 0.2472(5) 0.5996(4) 0.5844(7) 0.063(2) Uani 0.651(17) 1 d PDU A 1
H18A H 0.1984 0.6038 0.5473 0.094 Uiso 0.651(17) 1 calc PR A 1
H18B H 0.2823 0.6260 0.5635 0.094 Uiso 0.651(17) 1 calc PR A 1
H18C H 0.2472 0.6219 0.6348 0.094 Uiso 0.651(17) 1 calc PR A 1
P7 P 0.40645(17) 0.53762(19) 0.7974(2) 0.0503(7) Uani 0.586(6) 1 d PDU A 1
P8 P 0.5242(4) 0.4250(5) 0.7590(4) 0.0430(10) Uani 0.586(6) 1 d PDU A 1
C19 C 0.5006(3) 0.5333(4) 0.8612(4) 0.069(2) Uani 0.586(6) 1 d PDU A 1
H19A H 0.5305 0.5707 0.8434 0.083 Uiso 0.586(6) 1 calc PR A 1
H19B H 0.5016 0.5460 0.9156 0.083 Uiso 0.586(6) 1 calc PR A 1
C20 C 0.5332(4) 0.4561(5) 0.8601(4) 0.064(2) Uani 0.586(6) 1 d PDU A 1
H20A H 0.5082 0.4200 0.8857 0.076 Uiso 0.586(6) 1 calc PR A 1
H20B H 0.5853 0.4571 0.8903 0.076 Uiso 0.586(6) 1 calc PR A 1
C21 C 0.3532(6) 0.5015(6) 0.8591(8) 0.077(3) Uani 0.586(6) 1 d PDU A 1
H21A H 0.3669 0.4494 0.8730 0.115 Uiso 0.586(6) 1 calc PR A 1
H21B H 0.3014 0.5040 0.8305 0.115 Uiso 0.586(6) 1 calc PR A 1
H21C H 0.3628 0.5316 0.9071 0.115 Uiso 0.586(6) 1 calc PR A 1
C22 C 0.3860(5) 0.6367(3) 0.7907(5) 0.087(3) Uani 0.586(6) 1 d PDU A 1
H22A H 0.3949 0.6574 0.8437 0.131 Uiso 0.586(6) 1 calc PR A 1
H22B H 0.3349 0.6442 0.7611 0.131 Uiso 0.586(6) 1 calc PR A 1
H22C H 0.4173 0.6620 0.7638 0.131 Uiso 0.586(6) 1 calc PR A 1
C23 C 0.6017(7) 0.4673(8) 0.7360(7) 0.050(3) Uani 0.586(6) 1 d PDU A 1
H23A H 0.6463 0.4559 0.7779 0.075 Uiso 0.586(6) 1 calc PR A 1
H23B H 0.5950 0.5217 0.7316 0.075 Uiso 0.586(6) 1 calc PR A 1
H23C H 0.6057 0.4472 0.6861 0.075 Uiso 0.586(6) 1 calc PR A 1
C24 C 0.5507(10) 0.3273(6) 0.7720(9) 0.058(3) Uani 0.586(6) 1 d PDU A 1
H24A H 0.5560 0.3074 0.7227 0.088 Uiso 0.586(6) 1 calc PR A 1
H24B H 0.5132 0.2989 0.7872 0.088 Uiso 0.586(6) 1 calc PR A 1
H24C H 0.5971 0.3229 0.8132 0.088 Uiso 0.586(6) 1 calc PR A 1
S3 S 0.44861(6) 0.56342(6) 0.63489(7) 0.0538(2) Uani 1 1 d . A .
O4 O 0.3694(3) 0.3715(3) 0.7342(3) 0.0428(12) Uani 0.672(3) 1 d PDU A 1
O5 O 0.2656(3) 0.3445(4) 0.7812(4) 0.0677(14) Uani 0.672(3) 1 d PDU A 1
O6 O 0.2765(2) 0.2876(3) 0.6611(2) 0.0583(12) Uani 0.672(3) 1 d PDU A 1
S4 S 0.31141(8) 0.31962(8) 0.73691(10) 0.0424(4) Uani 0.672(3) 1 d PDU A 1
C26 C 0.3632(3) 0.2418(3) 0.7942(4) 0.0634(14) Uani 0.672(3) 1 d PDU A 1
F4 F 0.3171(5) 0.1925(3) 0.8093(4) 0.0888(17) Uani 0.672(3) 1 d PDU A 1
F5 F 0.4058(3) 0.2083(4) 0.7587(4) 0.0790(17) Uani 0.672(3) 1 d PDU A 1
F6 F 0.4049(2) 0.2654(3) 0.8630(2) 0.0890(14) Uani 0.672(3) 1 d PDU A 1
O7 O 0.1785(3) 0.4856(2) -0.0236(2) 0.0914(17) Uani 0.755(4) 1 d PDU B 1
O8 O 0.1656(3) 0.4433(3) 0.0982(4) 0.0995(16) Uani 0.755(4) 1 d PDU B 1
O9 O 0.2481(3) 0.5420(2) 0.0977(3) 0.0598(12) Uani 0.755(4) 1 d PDU B 1
S5 S 0.21106(13) 0.47843(15) 0.05661(16) 0.0424(5) Uani 0.755(4) 1 d PDU B 1
C27 C 0.2799(3) 0.4081(3) 0.0647(3) 0.0726(15) Uani 0.755(4) 1 d PDU B 1
F7 F 0.3213(3) 0.3968(3) 0.1348(3) 0.1044(18) Uani 0.755(4) 1 d PDU B 1
F8 F 0.3261(3) 0.4299(3) 0.0242(3) 0.1096(15) Uani 0.755(4) 1 d PDU B 1
F9 F 0.2515(3) 0.3441(2) 0.0333(4) 0.0922(17) Uani 0.755(4) 1 d PDU B 1
O10 O 0.3983(4) 0.7017(4) 0.3778(4) 0.0877(18) Uani 0.514(4) 1 d PDU C 1
O11 O 0.2832(3) 0.6994(4) 0.4039(4) 0.074(2) Uani 0.514(4) 1 d PDU C 1
O12 O 0.3745(4) 0.6118(3) 0.4650(4) 0.0722(17) Uani 0.514(4) 1 d PDU C 1
S6 S 0.3592(2) 0.6834(2) 0.4311(2) 0.0380(7) Uani 0.514(4) 1 d PDU C 1
C28 C 0.3908(4) 0.7495(4) 0.5097(4) 0.0594(17) Uani 0.514(4) 1 d PDU C 1
F10 F 0.3592(3) 0.7396(4) 0.5655(3) 0.0728(15) Uani 0.514(4) 1 d PDU C 1
F11 F 0.4611(2) 0.7401(4) 0.5469(4) 0.0880(17) Uani 0.514(4) 1 d PDU C 1
F12 F 0.3807(4) 0.8193(3) 0.4872(4) 0.0884(19) Uani 0.514(4) 1 d PDU C 1
O13 O 0.3550(10) 0.3725(8) 0.7258(9) 0.046(3) Uani 0.207(3) 1 d PDU A 2
O14 O 0.2686(6) 0.3398(10) 0.7966(12) 0.064(3) Uani 0.207(3) 1 d PDU A 2
O15 O 0.3981(7) 0.3266(8) 0.8597(6) 0.076(3) Uani 0.207(3) 1 d PDU A 2
S7 S 0.3392(3) 0.3276(3) 0.7888(3) 0.0542(12) Uani 0.207(3) 1 d PDU A 2
C29 C 0.3357(7) 0.2326(5) 0.7495(7) 0.068(2) Uani 0.207(3) 1 d PDU A 2
F13 F 0.2856(6) 0.2276(6) 0.6802(6) 0.074(3) Uani 0.207(3) 1 d PDU A 2
F14 F 0.3993(8) 0.2116(10) 0.7415(13) 0.068(3) Uani 0.207(3) 1 d PDU A 2
F15 F 0.3174(15) 0.1830(7) 0.7956(10) 0.075(3) Uani 0.207(3) 1 d PDU A 2
O16 O 0.1423(5) 0.4674(7) 0.0189(8) 0.073(3) Uani 0.245(4) 1 d PDU B 2
O17 O 0.2156(8) 0.4528(8) 0.1493(6) 0.086(3) Uani 0.245(4) 1 d PDU B 2
O18 O 0.2468(8) 0.5454(6) 0.0690(9) 0.069(3) Uani 0.245(4) 1 d PDU B 2
S8 S 0.2106(5) 0.4766(5) 0.0695(5) 0.0552(18) Uani 0.245(4) 1 d PDU B 2
C30 C 0.2674(6) 0.4066(6) 0.0445(7) 0.084(2) Uani 0.245(4) 1 d PDU B 2
F16 F 0.3342(5) 0.4095(8) 0.0889(9) 0.079(3) Uani 0.245(4) 1 d PDU B 2
F17 F 0.2708(8) 0.4166(8) -0.0286(7) 0.108(3) Uani 0.245(4) 1 d PDU B 2
F18 F 0.2417(9) 0.3388(6) 0.0482(11) 0.084(3) Uani 0.245(4) 1 d PDU B 2
O19 O 0.3474(4) 0.7397(4) 0.3601(3) 0.0822(19) Uani 0.486(4) 1 d PDU C 2
O20 O 0.2976(4) 0.6672(5) 0.4441(5) 0.088(2) Uani 0.486(4) 1 d PDU C 2
O21 O 0.4196(4) 0.6456(4) 0.4388(4) 0.0827(19) Uani 0.486(4) 1 d PDU C 2
S9 S 0.3602(3) 0.6971(3) 0.4281(3) 0.0596(12) Uani 0.486(4) 1 d PDU C 2
C31 C 0.3923(4) 0.7627(4) 0.5077(4) 0.0581(18) Uani 0.486(4) 1 d PDU C 2
F19 F 0.4049(5) 0.7327(4) 0.5766(3) 0.0887(19) Uani 0.486(4) 1 d PDU C 2
F20 F 0.4538(3) 0.7944(4) 0.5050(4) 0.0862(17) Uani 0.486(4) 1 d PDU C 2
F21 F 0.3453(3) 0.8181(3) 0.5026(4) 0.0760(18) Uani 0.486(4) 1 d PDU C 2
P9 P 0.4267(3) 0.5190(3) 0.8210(3) 0.0602(12) Uani 0.414(6) 1 d PDU A 2
P10 P 0.5333(5) 0.4207(7) 0.7521(5) 0.0366(11) Uani 0.414(6) 1 d PDU A 2
C32 C 0.4938(5) 0.4581(6) 0.8867(5) 0.069(3) Uani 0.414(6) 1 d PDU A 2
H32A H 0.5095 0.4807 0.9398 0.082 Uiso 0.414(6) 1 calc PR A 2
H32B H 0.4711 0.4091 0.8910 0.082 Uiso 0.414(6) 1 calc PR A 2
C33 C 0.5599(5) 0.4460(8) 0.8573(6) 0.058(3) Uani 0.414(6) 1 d PDU A 2
H33A H 0.5904 0.4057 0.8883 0.070 Uiso 0.414(6) 1 calc PR A 2
H33B H 0.5893 0.4924 0.8654 0.070 Uiso 0.414(6) 1 calc PR A 2
C34 C 0.3521(7) 0.5214(9) 0.8652(12) 0.076(4) Uani 0.414(6) 1 d PDU A 2
H34A H 0.3240 0.4749 0.8530 0.114 Uiso 0.414(6) 1 calc PR A 2
H34B H 0.3203 0.5640 0.8442 0.114 Uiso 0.414(6) 1 calc PR A 2
H34C H 0.3718 0.5266 0.9223 0.114 Uiso 0.414(6) 1 calc PR A 2
C35 C 0.4663(7) 0.6117(5) 0.8412(8) 0.087(3) Uani 0.414(6) 1 d PDU A 2
H35A H 0.4793 0.6214 0.8978 0.131 Uiso 0.414(6) 1 calc PR A 2
H35B H 0.4309 0.6491 0.8133 0.131 Uiso 0.414(6) 1 calc PR A 2
H35C H 0.5100 0.6147 0.8235 0.131 Uiso 0.414(6) 1 calc PR A 2
C36 C 0.6088(11) 0.4544(12) 0.7192(11) 0.051(4) Uani 0.414(6) 1 d PDU A 2
H36A H 0.6544 0.4333 0.7525 0.077 Uiso 0.414(6) 1 calc PR A 2
H36B H 0.6109 0.5092 0.7226 0.077 Uiso 0.414(6) 1 calc PR A 2
H36C H 0.6018 0.4391 0.6646 0.077 Uiso 0.414(6) 1 calc PR A 2
C37 C 0.5448(14) 0.3206(7) 0.7531(12) 0.053(4) Uani 0.414(6) 1 d PDU A 2
H37A H 0.5286 0.3014 0.6992 0.080 Uiso 0.414(6) 1 calc PR A 2
H37B H 0.5158 0.2976 0.7841 0.080 Uiso 0.414(6) 1 calc PR A 2
H37C H 0.5963 0.3082 0.7766 0.080 Uiso 0.414(6) 1 calc PR A 2
P11 P 0.3780(6) 0.3968(8) 0.5584(7) 0.054(2) Uani 0.349(17) 1 d PDU A 2
P12 P 0.2848(5) 0.5146(5) 0.6274(9) 0.0510(18) Uani 0.349(17) 1 d PDU A 2
C38 C 0.2794(7) 0.4077(9) 0.5128(10) 0.061(4) Uani 0.349(17) 1 d PDU A 2
H38A H 0.2672 0.3954 0.4562 0.074 Uiso 0.349(17) 1 calc PR A 2
H38B H 0.2527 0.3726 0.5376 0.074 Uiso 0.349(17) 1 calc PR A 2
C39 C 0.2560(7) 0.4881(9) 0.5228(9) 0.060(4) Uani 0.349(17) 1 d PDU A 2
H39A H 0.2025 0.4924 0.5018 0.072 Uiso 0.349(17) 1 calc PR A 2
H39B H 0.2782 0.5226 0.4927 0.072 Uiso 0.349(17) 1 calc PR A 2
C40 C 0.4160(12) 0.4346(15) 0.4832(16) 0.053(4) Uani 0.349(17) 1 d PDU A 2
H40A H 0.4692 0.4306 0.5011 0.080 Uiso 0.349(17) 1 calc PR A 2
H40B H 0.4020 0.4872 0.4737 0.080 Uiso 0.349(17) 1 calc PR A 2
H40C H 0.3972 0.4061 0.4344 0.080 Uiso 0.349(17) 1 calc PR A 2
C41 C 0.3927(12) 0.2972(9) 0.5537(16) 0.062(5) Uani 0.349(17) 1 d PDU A 2
H41A H 0.3655 0.2784 0.5018 0.093 Uiso 0.349(17) 1 calc PR A 2
H41B H 0.3757 0.2718 0.5941 0.093 Uiso 0.349(17) 1 calc PR A 2
H41C H 0.4447 0.2874 0.5629 0.093 Uiso 0.349(17) 1 calc PR A 2
C42 C 0.2136(9) 0.4763(9) 0.6650(13) 0.061(4) Uani 0.349(17) 1 d PDU A 2
H42A H 0.2221 0.4915 0.7198 0.091 Uiso 0.349(17) 1 calc PR A 2
H42B H 0.2140 0.4215 0.6618 0.091 Uiso 0.349(17) 1 calc PR A 2
H42C H 0.1662 0.4952 0.6336 0.091 Uiso 0.349(17) 1 calc PR A 2
C43 C 0.2671(10) 0.6140(6) 0.6258(13) 0.058(4) Uani 0.349(17) 1 d PDU A 2
H43A H 0.3022 0.6404 0.6048 0.088 Uiso 0.349(17) 1 calc PR A 2
H43B H 0.2719 0.6315 0.6792 0.088 Uiso 0.349(17) 1 calc PR A 2
H43C H 0.2177 0.6240 0.5923 0.088 Uiso 0.349(17) 1 calc PR A 2
O22 O 0.3730(16) 0.3792(9) 0.7462(12) 0.050(3) Uani 0.121(2) 1 d PDU A 3
O23 O 0.2750(9) 0.2923(17) 0.6904(9) 0.062(3) Uani 0.121(2) 1 d PDU A 3
O24 O 0.3968(12) 0.2461(12) 0.7567(13) 0.073(3) Uani 0.121(2) 1 d PDU A 3
S10 S 0.3436(6) 0.3042(6) 0.7473(6) 0.0614(18) Uani 0.121(2) 1 d PDU A 3
C44 C 0.3216(8) 0.3053(8) 0.8414(7) 0.071(2) Uani 0.121(2) 1 d PDU A 3
F22 F 0.2918(10) 0.2411(9) 0.8524(10) 0.073(3) Uani 0.121(2) 1 d PDU A 3
F23 F 0.3805(9) 0.3186(12) 0.9000(7) 0.083(4) Uani 0.121(2) 1 d PDU A 3
F24 F 0.2746(10) 0.3591(10) 0.8420(10) 0.078(3) Uani 0.121(2) 1 d PDU A 3

loop_
_atom_site_aniso_label
_atom_site_aniso_U_11
_atom_site_aniso_U_22
_atom_site_aniso_U_33
_atom_site_aniso_U_23
_atom_site_aniso_U_13
_atom_site_aniso_U_12
Mo1 0.02433(11) 0.01782(11) 0.01975(11) -0.00057(8) 0.00693(8) -0.00154(8)
P1 0.0239(3) 0.0208(3) 0.0257(3) -0.0027(3) 0.0064(3) -0.0008(2)
P2 0.0241(3) 0.0307(4) 0.0274(3) -0.0023(3) 0.0101(3) -0.0012(3)
C1 0.0337(15) 0.0239(15) 0.054(2) -0.0118(14) 0.0084(14) -0.0001(12)
C2 0.0314(15) 0.0388(18) 0.0495(19) -0.0171(15) 0.0138(13) 0.0029(13)
C3 0.0374(16) 0.0401(18) 0.0237(13) -0.0034(12) 0.0057(12) -0.0048(13)
C4 0.0328(15) 0.0363(17) 0.0399(17) 0.0001(14) 0.0118(13) -0.0093(13)
C5 0.0405(18) 0.072(3) 0.0421(19) 0.0088(18) 0.0130(15) 0.0220(18)
C6 0.0473(19) 0.060(2) 0.049(2) -0.0004(18) 0.0288(16) -0.0099(17)
P3 0.0283(3) 0.0235(3) 0.0266(3) -0.0032(3) 0.0072(3) -0.0058(3)
P4 0.0274(3) 0.0245(3) 0.0260(3) -0.0026(3) 0.0085(3) 0.0014(3)
C7 0.0398(16) 0.0261(15) 0.0353(15) -0.0114(12) 0.0113(13) -0.0045(12)
C8 0.0351(15) 0.0331(16) 0.0290(14) -0.0085(12) 0.0115(12) -0.0011(12)
C9 0.0437(18) 0.0368(18) 0.0339(16) -0.0023(14) -0.0028(13) -0.0048(14)
C10 0.0394(17) 0.0337(17) 0.0479(19) -0.0058(14) 0.0173(14) -0.0132(13)
C11 0.0414(17) 0.0354(18) 0.0446(18) 0.0042(15) 0.0102(14) 0.0108(14)
C12 0.0316(15) 0.0409(18) 0.0356(16) -0.0015(14) 0.0127(12) -0.0016(13)
S1 0.0551(5) 0.0260(4) 0.0306(4) 0.0071(3) 0.0125(3) -0.0016(3)
O1 0.0347(10) 0.0263(10) 0.0270(10) 0.0066(8) 0.0107(8) 0.0014(8)
O2 0.0509(14) 0.0515(16) 0.0553(15) 0.0131(13) 0.0122(12) -0.0190(12)
O3 0.0611(15) 0.0450(14) 0.0354(12) 0.0029(10) 0.0227(11) 0.0134(11)
S2 0.0357(4) 0.0283(4) 0.0281(3) 0.0067(3) 0.0115(3) 0.0008(3)
C25 0.061(2) 0.0320(16) 0.0393(17) 0.0099(14) 0.0188(15) 0.0112(15)
F1 0.0900(17) 0.0341(11) 0.0638(14) -0.0010(10) 0.0326(13) 0.0181(11)
F2 0.0944(18) 0.0551(14) 0.0604(14) 0.0378(12) 0.0309(13) 0.0223(13)
F3 0.0456(12) 0.0557(14) 0.0600(14) 0.0094(11) 0.0027(10) 0.0139(10)
Mo2 0.03792(14) 0.02970(14) 0.04916(17) 0.00304(12) 0.02571(12) 0.00439(11)
P5 0.0297(12) 0.0477(17) 0.0333(12) -0.0050(10) 0.0121(9) -0.0070(10)
P6 0.0249(9) 0.0404(12) 0.0545(17) 0.0128(11) 0.0155(10) 0.0017(8)
C13 0.040(3) 0.075(5) 0.056(4) -0.011(4) 0.010(3) -0.010(3)
C14 0.033(3) 0.077(5) 0.049(4) 0.005(4) 0.004(3) -0.001(3)
C15 0.050(5) 0.059(6) 0.043(4) 0.000(3) 0.022(4) -0.003(4)
C16 0.061(5) 0.043(4) 0.056(5) -0.015(3) 0.023(4) -0.005(3)
C17 0.029(3) 0.051(4) 0.075(5) 0.014(4) 0.024(3) 0.001(3)
C18 0.041(4) 0.051(4) 0.097(7) 0.032(4) 0.022(4) 0.011(3)
P7 0.0548(14) 0.0500(17) 0.0520(16) -0.0143(12) 0.0246(11) 0.0012(11)
P8 0.0359(17) 0.0533(18) 0.0409(18) 0.0008(13) 0.0129(12) 0.0023(13)
C19 0.062(4) 0.094(5) 0.052(4) -0.026(4) 0.019(3) -0.011(4)
C20 0.049(5) 0.103(6) 0.040(4) -0.006(4) 0.016(3) 0.010(4)
C21 0.100(6) 0.079(7) 0.071(5) -0.018(5) 0.058(5) 0.005(5)
C22 0.121(7) 0.051(4) 0.095(6) -0.035(4) 0.039(5) 0.003(5)
C23 0.034(4) 0.071(6) 0.044(5) -0.008(4) 0.008(3) -0.003(4)
C24 0.046(5) 0.064(5) 0.061(7) 0.016(4) 0.007(5) 0.012(4)
S3 0.0533(5) 0.0415(5) 0.0766(7) 0.0125(5) 0.0346(5) -0.0012(4)
O4 0.046(3) 0.035(2) 0.054(2) 0.0086(18) 0.026(2) 0.0004(18)
O5 0.065(2) 0.074(3) 0.080(3) 0.019(3) 0.046(2) 0.009(2)
O6 0.046(2) 0.057(3) 0.063(3) 0.009(2) 0.0026(19) -0.0081(18)
S4 0.0364(7) 0.0386(7) 0.0561(9) 0.0146(6) 0.0193(7) 0.0034(6)
C26 0.056(3) 0.055(3) 0.079(3) 0.028(3) 0.020(2) -0.001(2)
F4 0.077(3) 0.068(3) 0.118(4) 0.050(3) 0.024(3) -0.011(3)
F5 0.059(2) 0.057(3) 0.117(4) 0.015(3) 0.019(2) 0.020(2)
F6 0.084(3) 0.100(3) 0.066(2) 0.032(2) -0.005(2) -0.011(2)
O7 0.118(4) 0.049(2) 0.066(3) -0.001(2) -0.038(3) 0.016(2)
O8 0.078(3) 0.098(3) 0.141(4) -0.003(3) 0.061(3) -0.018(3)
O9 0.067(2) 0.043(2) 0.058(3) -0.0164(19) 0.000(2) -0.0024(18)
S5 0.0349(8) 0.0332(9) 0.0535(10) -0.0087(7) 0.0038(7) 0.0066(7)
C27 0.044(2) 0.060(3) 0.093(3) -0.016(3) -0.012(2) 0.009(2)
F7 0.095(3) 0.070(2) 0.100(3) -0.001(2) -0.049(3) 0.022(2)
F8 0.070(3) 0.136(4) 0.135(4) -0.026(3) 0.050(3) 0.004(2)
F9 0.076(3) 0.045(2) 0.122(4) -0.029(2) -0.025(2) 0.0184(19)
O10 0.108(4) 0.099(4) 0.072(3) -0.014(3) 0.050(3) -0.018(4)
O11 0.051(3) 0.079(4) 0.068(4) -0.034(3) -0.019(3) 0.029(3)
O12 0.084(4) 0.048(3) 0.068(3) 0.007(3) -0.005(3) 0.005(3)
S6 0.0441(15) 0.0387(11) 0.0321(12) 0.0024(9) 0.0125(10) 0.0077(9)
C28 0.057(3) 0.067(3) 0.052(3) -0.010(3) 0.012(3) -0.003(3)
F10 0.076(3) 0.102(4) 0.044(3) -0.028(2) 0.024(2) -0.025(3)
F11 0.049(2) 0.096(4) 0.101(4) -0.026(3) -0.006(3) -0.015(3)
F12 0.114(4) 0.055(3) 0.087(4) -0.007(3) 0.014(3) -0.014(3)
O13 0.048(5) 0.040(4) 0.061(4) 0.015(4) 0.031(4) 0.010(4)
O14 0.062(4) 0.069(5) 0.071(5) 0.017(5) 0.036(4) 0.008(4)
O15 0.071(5) 0.086(5) 0.065(5) 0.018(5) 0.012(4) -0.001(5)
S7 0.053(2) 0.055(2) 0.061(3) 0.015(2) 0.026(2) 0.0042(19)
C29 0.060(4) 0.055(3) 0.090(4) 0.019(4) 0.022(4) 0.006(4)
F13 0.066(5) 0.069(5) 0.082(5) 0.003(5) 0.012(4) -0.003(5)
F14 0.059(4) 0.048(5) 0.097(6) 0.017(5) 0.025(4) 0.013(4)
F15 0.069(5) 0.059(5) 0.101(5) 0.028(5) 0.028(5) -0.001(5)
O16 0.055(4) 0.049(5) 0.096(5) -0.012(5) -0.010(4) 0.009(4)
O17 0.094(6) 0.087(6) 0.081(5) -0.003(5) 0.030(5) -0.012(5)
O18 0.074(5) 0.049(5) 0.072(6) 0.002(5) -0.001(5) -0.006(4)
S8 0.050(3) 0.048(3) 0.066(3) -0.003(3) 0.015(2) -0.008(2)
C30 0.059(4) 0.076(4) 0.105(4) -0.015(4) 0.005(4) 0.007(4)
F16 0.038(4) 0.078(5) 0.106(5) -0.010(5) -0.003(5) 0.016(4)
F17 0.089(6) 0.129(6) 0.109(5) -0.019(5) 0.035(5) 0.000(5)
F18 0.066(5) 0.052(5) 0.108(6) -0.004(5) -0.016(5) 0.001(4)
O19 0.078(4) 0.113(5) 0.043(3) -0.006(3) -0.004(3) 0.019(4)
O20 0.080(4) 0.091(5) 0.101(5) -0.038(4) 0.036(4) -0.027(4)
O21 0.077(4) 0.087(4) 0.074(4) -0.024(3) 0.004(3) 0.033(3)
S9 0.0396(16) 0.082(3) 0.057(2) -0.0253(18) 0.0150(15) 0.0076(16)
C31 0.060(3) 0.062(4) 0.050(3) -0.007(3) 0.012(3) -0.010(3)
F19 0.121(5) 0.086(4) 0.051(3) -0.001(3) 0.011(3) -0.005(4)
F20 0.060(3) 0.097(4) 0.095(4) -0.016(3) 0.012(3) -0.030(3)
F21 0.062(3) 0.065(3) 0.093(4) -0.028(3) 0.009(3) -0.001(3)
P9 0.090(3) 0.046(2) 0.062(3) -0.0093(18) 0.048(2) 0.0088(18)
P10 0.032(2) 0.046(2) 0.0329(19) -0.0045(15) 0.0110(15) -0.0042(16)
C32 0.088(7) 0.079(6) 0.044(5) -0.011(5) 0.027(5) 0.003(6)
C33 0.059(7) 0.075(7) 0.045(5) -0.004(5) 0.021(5) -0.005(5)
C34 0.095(8) 0.077(9) 0.079(8) -0.007(7) 0.060(6) 0.018(6)
C35 0.121(8) 0.062(6) 0.085(7) -0.032(6) 0.038(6) -0.013(6)
C36 0.036(5) 0.068(9) 0.055(8) -0.005(6) 0.022(5) -0.007(6)
C37 0.046(7) 0.047(6) 0.062(9) 0.010(5) 0.007(7) 0.013(5)
P11 0.040(3) 0.053(4) 0.070(4) 0.005(2) 0.020(2) 0.003(2)
P12 0.033(3) 0.043(3) 0.085(5) 0.021(3) 0.029(3) 0.0113(19)
C38 0.029(5) 0.073(8) 0.073(8) -0.004(7) 0.001(5) -0.004(6)
C39 0.036(5) 0.064(7) 0.077(8) 0.005(7) 0.011(6) 0.012(5)
C40 0.046(8) 0.062(9) 0.056(7) 0.000(7) 0.022(6) 0.004(7)
C41 0.054(8) 0.064(8) 0.065(9) 0.004(7) 0.012(7) -0.004(6)
C42 0.040(7) 0.055(8) 0.096(11) 0.022(8) 0.033(7) 0.010(5)
C43 0.052(8) 0.039(6) 0.094(10) 0.026(6) 0.037(7) 0.016(5)
O22 0.046(5) 0.047(4) 0.060(5) 0.011(5) 0.021(5) 0.002(4)
O23 0.054(5) 0.055(5) 0.069(5) 0.010(6) 0.007(5) -0.006(5)
O24 0.062(5) 0.057(5) 0.097(5) 0.014(5) 0.017(5) 0.010(5)
S10 0.057(3) 0.053(3) 0.073(3) 0.012(3) 0.015(3) 0.001(3)
C44 0.068(4) 0.077(4) 0.071(4) 0.024(4) 0.023(4) -0.002(4)
F22 0.068(6) 0.070(6) 0.087(6) 0.033(6) 0.029(5) -0.005(5)
F23 0.077(6) 0.091(7) 0.071(6) 0.030(6) 0.008(6) -0.009(6)
F24 0.076(6) 0.082(6) 0.079(6) 0.015(6) 0.025(6) 0.006(5)

loop_
_geom_bond_atom_site_label_1
_geom_bond_atom_site_label_2
_geom_bond_distance
_geom_bond_site_symmetry_2
_geom_bond_publ_flag
Mo1 S1 2.0867(8) . ?
Mo1 O1 2.2914(19) . ?
Mo1 P3 2.5090(8) . ?
Mo1 P2 2.5104(8) . ?
Mo1 P1 2.5114(7) . ?
Mo1 P4 2.5318(8) . ?
P1 C4 1.812(3) . ?
P1 C3 1.819(3) . ?
P1 C1 1.827(3) . ?
P2 C6 1.811(3) . ?
P2 C5 1.814(3) . ?
P2 C2 1.831(3) . ?
C1 C2 1.528(5) . ?
C1 H1A 0.9900 . ?
C1 H1B 0.9900 . ?
C2 H2A 0.9900 . ?
C2 H2B 0.9900 . ?
C3 H3A 0.9800 . ?
C3 H3B 0.9800 . ?
C3 H3C 0.9800 . ?
C4 H4A 0.9800 . ?
C4 H4B 0.9800 . ?
C4 H4C 0.9800 . ?
C5 H5A 0.9800 . ?
C5 H5B 0.9800 . ?
C5 H5C 0.9800 . ?
C6 H6A 0.9800 . ?
C6 H6B 0.9800 . ?
C6 H6C 0.9800 . ?
P3 C9 1.811(3) . ?
P3 C10 1.813(3) . ?
P3 C7 1.841(3) . ?
P4 C12 1.818(3) . ?
P4 C11 1.821(3) . ?
P4 C8 1.842(3) . ?
C7 C8 1.529(4) . ?
C7 H7A 0.9900 . ?
C7 H7B 0.9900 . ?
C8 H8A 0.9900 . ?
C8 H8B 0.9900 . ?
C9 H9A 0.9800 . ?
C9 H9B 0.9800 . ?
C9 H9C 0.9800 . ?
C10 H10A 0.9800 . ?
C10 H10B 0.9800 . ?
C10 H10C 0.9800 . ?
C11 H11A 0.9800 . ?
C11 H11B 0.9800 . ?
C11 H11C 0.9800 . ?
C12 H12A 0.9800 . ?
C12 H12B 0.9800 . ?
C12 H12C 0.9800 . ?
O1 S2 1.4681(19) . ?
O2 S2 1.429(2) . ?
O3 S2 1.432(2) . ?
S2 C25 1.831(3) . ?
C25 F3 1.321(4) . ?
C25 F2 1.325(4) . ?
C25 F1 1.331(4) . ?
Mo2 S3 2.0801(10) . ?
Mo2 O22 2.246(8) . ?
Mo2 O4 2.256(3) . ?
Mo2 O13 2.298(7) . ?
Mo2 P12 2.359(9) . ?
Mo2 P11 2.426(11) . ?
Mo2 P7 2.438(3) . ?
Mo2 P8 2.464(6) . ?
Mo2 P5 2.551(4) . ?
Mo2 P10 2.592(8) . ?
Mo2 P6 2.593(4) . ?
Mo2 P9 2.611(5) . ?
P5 C16 1.809(6) . ?
P5 C15 1.825(5) . ?
P5 C13 1.839(6) . ?
P6 C18 1.808(6) . ?
P6 C17 1.815(5) . ?
P6 C14 1.849(6) . ?
C13 C14 1.538(8) . ?
C13 H13A 0.9900 . ?
C13 H13B 0.9900 . ?
C14 H14A 0.9900 . ?
C14 H14B 0.9900 . ?
C15 H15A 0.9800 . ?
C15 H15B 0.9800 . ?
C15 H15C 0.9800 . ?
C16 H16A 0.9800 . ?
C16 H16B 0.9800 . ?
C16 H16C 0.9800 . ?
C17 H17A 0.9800 . ?
C17 H17B 0.9800 . ?
C17 H17C 0.9800 . ?
C18 H18A 0.9800 . ?
C18 H18B 0.9800 . ?
C18 H18C 0.9800 . ?
P7 C22 1.809(6) . ?
P7 C21 1.820(6) . ?
P7 C19 1.837(6) . ?
P8 C24 1.813(7) . ?
P8 C23 1.818(7) . ?
P8 C20 1.843(6) . ?
C19 C20 1.516(8) . ?
C19 H19A 0.9900 . ?
C19 H19B 0.9900 . ?
C20 H20A 0.9900 . ?
C20 H20B 0.9900 . ?
C21 H21A 0.9800 . ?
C21 H21B 0.9800 . ?
C21 H21C 0.9800 . ?
C22 H22A 0.9800 . ?
C22 H22B 0.9800 . ?
C22 H22C 0.9800 . ?
C23 H23A 0.9800 . ?
C23 H23B 0.9800 . ?
C23 H23C 0.9800 . ?
C24 H24A 0.9800 . ?
C24 H24B 0.9800 . ?
C24 H24C 0.9800 . ?
O4 S4 1.459(4) . ?
O5 S4 1.410(4) . ?
O6 S4 1.439(4) . ?
S4 C26 1.837(5) . ?
C26 F5 1.313(6) . ?
C26 F6 1.322(6) . ?
C26 F4 1.331(7) . ?
O7 S5 1.388(4) . ?
O8 S5 1.442(5) . ?
O9 S5 1.424(4) . ?
S5 C27 1.799(4) . ?
C27 F7 1.287(6) . ?
C27 F9 1.320(6) . ?
C27 F8 1.351(6) . ?
O10 S6 1.407(6) . ?
O11 S6 1.426(6) . ?
O12 S6 1.410(5) . ?
S6 C28 1.795(6) . ?
C28 F12 1.307(7) . ?
C28 F10 1.317(7) . ?
C28 F11 1.330(7) . ?
O13 S7 1.479(7) . ?
O14 S7 1.419(8) . ?
O15 S7 1.430(8) . ?
S7 C29 1.829(8) . ?
C29 F15 1.322(9) . ?
C29 F14 1.323(9) . ?
C29 F13 1.330(9) . ?
O16 S8 1.369(8) . ?
O17 S8 1.459(8) . ?
O18 S8 1.413(8) . ?
S8 C30 1.798(7) . ?
C30 F16 1.298(9) . ?
C30 F18 1.318(9) . ?
C30 F17 1.331(9) . ?
O19 S9 1.389(6) . ?
O20 S9 1.418(6) . ?
O21 S9 1.435(6) . ?
S9 C31 1.803(6) . ?
C31 F19 1.296(7) . ?
C31 F20 1.321(7) . ?
C31 F21 1.324(7) . ?
P9 C35 1.815(8) . ?
P9 C34 1.824(8) . ?
P9 C32 1.828(8) . ?
P10 C37 1.803(7) . ?
P10 C36 1.815(7) . ?
P10 C33 1.849(8) . ?
C32 C33 1.520(9) . ?
C32 H32A 0.9900 . ?
C32 H32B 0.9900 . ?
C33 H33A 0.9900 . ?
C33 H33B 0.9900 . ?
C34 H34A 0.9800 . ?
C34 H34B 0.9800 . ?
C34 H34C 0.9800 . ?
C35 H35A 0.9800 . ?
C35 H35B 0.9800 . ?
C35 H35C 0.9800 . ?
C36 H36A 0.9800 . ?
C36 H36B 0.9800 . ?
C36 H36C 0.9800 . ?
C37 H37A 0.9800 . ?
C37 H37B 0.9800 . ?
C37 H37C 0.9800 . ?
P11 C41 1.807(9) . ?
P11 C40 1.827(8) . ?
P11 C38 1.841(8) . ?
P12 C43 1.808(7) . ?
P12 C42 1.820(7) . ?
P12 C39 1.844(8) . ?
C38 C39 1.531(9) . ?
C38 H38A 0.9900 . ?
C38 H38B 0.9900 . ?
C39 H39A 0.9900 . ?
C39 H39B 0.9900 . ?
C40 H40A 0.9800 . ?
C40 H40B 0.9800 . ?
C40 H40C 0.9800 . ?
C41 H41A 0.9800 . ?
C41 H41B 0.9800 . ?
C41 H41C 0.9800 . ?
C42 H42A 0.9800 . ?
C42 H42B 0.9800 . ?
C42 H42C 0.9800 . ?
C43 H43A 0.9800 . ?
C43 H43B 0.9800 . ?
C43 H43C 0.9800 . ?
O22 S10 1.457(8) . ?
O23 S10 1.425(8) . ?
O24 S10 1.431(8) . ?
S10 C44 1.841(8) . ?
C44 F23 1.320(9) . ?
C44 F22 1.321(9) . ?
C44 F24 1.321(9) . ?
